data_4349540
loop_
_publ_author_name
'Shi, Chao'
'Han, Xiang-Bin'
'Wang, Ya'
'Zhang, Wen'

_publ_section_title
;
 Tuning dielectric transitions by B&#x2032;-site mixing in hybrid double
 perovskite crystals (CH3NH3)2[K1&#x2212;xRbxCo(CN)6] (x = 0.23--0.62)
;
_journal_issue 12
_journal_name_full 'Inorganic Chemistry Frontiers'
_journal_page_first 1604
_journal_paper_doi 10.1039/C6QI00347H
_journal_volume 3
_journal_year 2016
_chemical_formula_moiety 'C6 Co K0.77 N6 Rb0.23, 2(C H6 N)'
_chemical_formula_sum 'C8 H12 Co K0.77 N8 Rb0.23'
_chemical_formula_weight 328.95
_space_group_crystal_system monoclinic
_space_group_IT_number 15
_space_group_name_Hall '-C 2yc'
_space_group_name_H-M_alt 'C 1 2/c 1'
_atom_sites_solution_hydrogens geom
_audit_creation_method SHELXL-2014/7
_audit_update_record
;
2016-08-24 deposited with the CCDC.
2016-10-13 downloaded from the CCDC.
;
_cell_angle_alpha 90
_cell_angle_beta 108.65(3)
_cell_angle_gamma 90
_cell_formula_units_Z 4
_cell_length_a 13.698(3)
_cell_length_b 7.8637(16)
_cell_length_c 13.681(3)
_cell_measurement_reflns_used 1589
_cell_measurement_temperature 293(2)
_cell_measurement_theta_max 0.532
_cell_measurement_theta_min 0.491
_cell_volume 1396.3(6)
_computing_structure_refinement 'SHELXL-2014/7 (Sheldrick, 2014)'
_diffrn_ambient_temperature 293(2)
_diffrn_measured_fraction_theta_full 1.000
_diffrn_measured_fraction_theta_max 0.994
_diffrn_measurement_device_type 'Rigaku, SCXmini'
_diffrn_measurement_method '\w scans'
_diffrn_radiation_type MoK\a
_diffrn_radiation_wavelength 0.71073
_diffrn_reflns_av_R_equivalents 0.0540
_diffrn_reflns_av_unetI/netI 0.0453
_diffrn_reflns_Laue_measured_fraction_full 1.000
_diffrn_reflns_Laue_measured_fraction_max 0.994
_diffrn_reflns_limit_h_max 17
_diffrn_reflns_limit_h_min -14
_diffrn_reflns_limit_k_max 10
_diffrn_reflns_limit_k_min -10
_diffrn_reflns_limit_l_max 17
_diffrn_reflns_limit_l_min -17
_diffrn_reflns_number 4749
_diffrn_reflns_point_group_measured_fraction_full 1.000
_diffrn_reflns_point_group_measured_fraction_max 0.994
_diffrn_reflns_theta_full 25.242
_diffrn_reflns_theta_max 27.494
_diffrn_reflns_theta_min 3.029
_exptl_absorpt_coefficient_mu 2.251
_exptl_crystal_colour yellow
_exptl_crystal_density_diffrn 1.565
_exptl_crystal_density_method 'not measured'
_exptl_crystal_description block
_exptl_crystal_F_000 664.6
_exptl_crystal_size_max 0.32
_exptl_crystal_size_mid 0.30
_exptl_crystal_size_min 0.28
_refine_diff_density_max 0.478
_refine_diff_density_min -0.641
_refine_diff_density_rms 0.111
_refine_ls_extinction_coef 0.0251(12)
_refine_ls_extinction_expression Fc^*^=kFc[1+0.001xFc^2^\l^3^/sin(2\q)]^-1/4^
_refine_ls_extinction_method 'SHELXL-2014/7 (Sheldrick 2014'
_refine_ls_goodness_of_fit_ref 1.085
_refine_ls_hydrogen_treatment constr
_refine_ls_matrix_type full
_refine_ls_number_parameters 87
_refine_ls_number_reflns 1589
_refine_ls_number_restraints 0
_refine_ls_restrained_S_all 1.085
_refine_ls_R_factor_all 0.0358
_refine_ls_R_factor_gt 0.0301
_refine_ls_shift/su_max 0.000
_refine_ls_shift/su_mean 0.000
_refine_ls_structure_factor_coef Fsqd
_refine_ls_weighting_details 'w=1/[\s^2^(Fo^2^)+(0.0360P)^2^+0.5597P] where P=(Fo^2^+2Fc^2^)/3'
_refine_ls_weighting_scheme calc
_refine_ls_wR_factor_gt 0.0755
_refine_ls_wR_factor_ref 0.0770
_reflns_Friedel_coverage 0.000
_reflns_number_gt 1450
_reflns_number_total 1589
_reflns_threshold_expression 'I > 2\s(I)'
_cod_data_source_file c6qi00347h2.cif
_cod_data_source_block 1-298K
_cod_original_sg_symbol_H-M 'C 2/c'
_cod_database_code 4349540
_shelx_shelxl_version_number 2014/7
_shelx_space_group_comment
;
The symmetry employed for this shelxl refinement is uniquely defined
by the following loop, which should always be used as a source of
symmetry information in preference to the above space-group names.
They are only intended as comments.
;

loop_
_space_group_symop_operation_xyz
'x, y, z'
'-x, y, -z+1/2'
'x+1/2, y+1/2, z'
'-x+1/2, y+1/2, -z+1/2'
'-x, -y, -z'
'x, -y, z-1/2'
'-x+1/2, -y+1/2, -z'
'x+1/2, -y+1/2, z-1/2'

loop_
_atom_site_label
_atom_site_type_symbol
_atom_site_fract_x
_atom_site_fract_y
_atom_site_fract_z
_atom_site_U_iso_or_equiv
_atom_site_adp_type
_atom_site_occupancy
_atom_site_site_symmetry_order
_atom_site_calc_flag
_atom_site_refinement_flags_posn
_atom_site_refinement_flags_adp
_atom_site_refinement_flags_occupancy
C1 C 0.68648(15) 0.1265(2) 0.87754(14) 0.0282(4) Uani 1 1 d . . .
C2 C 0.86559(15) 0.2916(2) 0.95607(14) 0.0241(4) Uani 1 1 d . . .
C3 C 0.81002(14) 0.0449(2) 1.06452(14) 0.0251(4) Uani 1 1 d . . .
C4 C 0.0978(2) 0.1297(3) 0.1424(2) 0.0517(6) Uani 1 1 d . . .
H4D H 0.1495 0.0953 0.2050 0.078 Uiso 1 1 calc R U .
H4E H 0.0884 0.0418 0.0915 0.078 Uiso 1 1 calc R U .
H4F H 0.0340 0.1493 0.1557 0.078 Uiso 1 1 calc R U .
Co1 Co 0.7500 0.2500 1.0000 0.01845(15) Uani 1 2 d S . P
K1 K 0.5000 -0.21453(7) 0.7500 0.03047(17) Uani 0.77 2 d S T P
N1 N 0.64979(17) 0.0505(3) 0.80383(14) 0.0499(6) Uani 1 1 d . . .
N2 N 0.93561(14) 0.3186(2) 0.93017(14) 0.0356(4) Uani 1 1 d . . .
N3 N 0.84323(14) -0.0813(2) 1.10225(15) 0.0394(5) Uani 1 1 d . . .
N4 N 0.13040(13) 0.2861(2) 0.10437(15) 0.0334(4) Uani 1 1 d . . .
H4A H 0.1345 0.3696 0.1494 0.050 Uiso 1 1 calc R U .
H4B H 0.0847 0.3138 0.0439 0.050 Uiso 1 1 calc R U .
H4C H 0.1918 0.2702 0.0966 0.050 Uiso 1 1 calc R U .
Rb1 Rb 0.5000 -0.21453(7) 0.7500 0.03047(17) Uani 0.23 2 d S T P

loop_
_atom_site_aniso_label
_atom_site_aniso_U_11
_atom_site_aniso_U_22
_atom_site_aniso_U_33
_atom_site_aniso_U_23
_atom_site_aniso_U_13
_atom_site_aniso_U_12
C1 0.0293(10) 0.0267(9) 0.0267(10) 0.0017(8) 0.0065(8) -0.0052(8)
C2 0.0252(10) 0.0210(8) 0.0253(9) 0.0018(7) 0.0069(8) 0.0004(7)
C3 0.0222(10) 0.0259(9) 0.0279(10) 0.0012(7) 0.0089(8) -0.0032(7)
C4 0.0689(17) 0.0349(13) 0.0518(14) 0.0050(11) 0.0200(13) -0.0033(12)
Co1 0.0180(2) 0.0171(2) 0.0196(2) 0.00113(11) 0.00491(15) -0.00173(12)
K1 0.0301(3) 0.0315(3) 0.0290(3) 0.000 0.0083(2) 0.000
N1 0.0629(14) 0.0471(12) 0.0345(10) -0.0102(9) 0.0083(10) -0.0205(10)
N2 0.0316(10) 0.0377(10) 0.0420(10) 0.0048(8) 0.0180(9) -0.0002(8)
N3 0.0370(11) 0.0320(10) 0.0495(11) 0.0132(8) 0.0145(9) 0.0070(8)
N4 0.0293(11) 0.0378(9) 0.0322(9) 0.0006(8) 0.0084(8) -0.0083(7)
Rb1 0.0301(3) 0.0315(3) 0.0290(3) 0.000 0.0083(2) 0.000

loop_
_atom_type_symbol
_atom_type_description
_atom_type_scat_dispersion_real
_atom_type_scat_dispersion_imag
_atom_type_scat_source
C C 0.0033 0.0016 'International Tables Vol C Tables 4.2.6.8 and 6.1.1.4'
H H 0.0000 0.0000 'International Tables Vol C Tables 4.2.6.8 and 6.1.1.4'
N N 0.0061 0.0033 'International Tables Vol C Tables 4.2.6.8 and 6.1.1.4'
K K 0.2009 0.2494 'International Tables Vol C Tables 4.2.6.8 and 6.1.1.4'
Co Co 0.3494 0.9721 'International Tables Vol C Tables 4.2.6.8 and 6.1.1.4'
Rb Rb -0.9393 2.9676 'International Tables Vol C Tables 4.2.6.8 and 6.1.1.4'

loop_
_geom_angle_atom_site_label_1
_geom_angle_atom_site_label_2
_geom_angle_atom_site_label_3
_geom_angle
_geom_angle_site_symmetry_1
_geom_angle_site_symmetry_3
N1 C1 Co1 178.7(2) . .
N2 C2 Co1 179.14(18) . .
N3 C3 Co1 177.82(18) . .
N4 C4 H4D 109.5 . .
N4 C4 H4E 109.5 . .
H4D C4 H4E 109.5 . .
N4 C4 H4F 109.5 . .
H4D C4 H4F 109.5 . .
H4E C4 H4F 109.5 . .
C1 Co1 C1 180.00(8) . 7_657
C1 Co1 C2 89.89(9) . 7_657
C1 Co1 C2 90.11(9) 7_657 7_657
C1 Co1 C2 90.11(9) . .
C1 Co1 C2 89.89(9) 7_657 .
C2 Co1 C2 180.0 7_657 .
C1 Co1 C3 90.93(8) . 7_657
C1 Co1 C3 89.07(8) 7_657 7_657
C2 Co1 C3 90.72(8) 7_657 7_657
C2 Co1 C3 89.28(8) . 7_657
C1 Co1 C3 89.07(8) . .
C1 Co1 C3 90.93(8) 7_657 .
C2 Co1 C3 89.28(8) 7_657 .
C2 Co1 C3 90.72(8) . .
C3 Co1 C3 180.00(6) 7_657 .
N1 K1 N1 86.07(10) 2_656 .
N1 K1 N2 76.30(6) 2_656 3_445
N1 K1 N2 96.01(6) . 3_445
N1 K1 N2 96.01(6) 2_656 4_646
N1 K1 N2 76.30(6) . 4_646
N2 K1 N2 169.63(8) 3_445 4_646
N1 K1 N3 85.05(6) 2_656 8_445
N1 K1 N3 153.04(5) . 8_445
N2 K1 N3 106.48(6) 3_445 8_445
N2 K1 N3 79.39(5) 4_646 8_445
N1 K1 N3 153.04(6) 2_656 7_647
N1 K1 N3 85.05(6) . 7_647
N2 K1 N3 79.39(5) 3_445 7_647
N2 K1 N3 106.48(5) 4_646 7_647
N3 K1 N3 113.17(8) 8_445 7_647
C1 N1 K1 133.49(16) . .
C2 N2 Rb1 139.84(16) . 3
C2 N2 K1 139.84(16) . 3
Rb1 N2 K1 0.0 3 3
C3 N3 Rb1 152.78(16) . 7_647
C3 N3 K1 152.78(16) . 7_647
Rb1 N3 K1 0.0 7_647 7_647
C4 N4 H4A 109.5 . .
C4 N4 H4B 109.5 . .
H4A N4 H4B 109.5 . .
C4 N4 H4C 109.5 . .
H4A N4 H4C 109.5 . .
H4B N4 H4C 109.5 . .

loop_
_geom_bond_atom_site_label_1
_geom_bond_atom_site_label_2
_geom_bond_distance
_geom_bond_site_symmetry_2
C1 N1 1.142(3) .
C1 Co1 1.891(2) .
C2 N2 1.144(2) .
C2 Co1 1.893(2) .
C3 N3 1.144(2) .
C3 Co1 1.8955(19) .
C4 N4 1.460(3) .
C4 H4D 0.9600 .
C4 H4E 0.9600 .
C4 H4F 0.9600 .
Co1 C1 1.891(2) 7_657
Co1 C2 1.893(2) 7_657
Co1 C3 1.8955(19) 7_657
K1 N1 2.851(2) 2_656
K1 N1 2.851(2) .
K1 N2 2.8831(19) 3_445
K1 N2 2.8831(19) 4_646
K1 N3 2.915(2) 8_445
K1 N3 2.9152(19) 7_647
N2 Rb1 2.8830(19) 3
N2 K1 2.8830(19) 3
N3 Rb1 2.9152(19) 7_647
N3 K1 2.9152(19) 7_647
N4 H4A 0.8900 .
N4 H4B 0.8900 .
N4 H4C 0.8900 .
